data_4347388
loop_
_publ_author_name
'Tong, Jin'
'Demeshko, Serhiy'
'John, Michael'
'Dechert, Sebastian'
'Meyer, Franc'

_publ_section_title
;
 Redox-Induced Single-Molecule Magnetism in Mixed-Valent [2 \\times 2] Co4
 Grid Complexes.
;
_journal_issue 9
_journal_name_full 'Inorganic chemistry'
_journal_page_first 4362
_journal_page_last 4372
_journal_paper_doi 10.1021/acs.inorgchem.6b00106
_journal_volume 55
_journal_year 2016
_chemical_formula_moiety 'C80 H60 Co4 N32 4+, 4(B F4 -)'
_chemical_formula_sum 'C80 H60 B4 Co4 F16 N32'
_chemical_formula_weight 2052.56
_space_group_crystal_system tetragonal
_space_group_IT_number 86
_space_group_name_Hall '-P 4bc'
_space_group_name_H-M_alt 'P 42/n :2'
_atom_sites_solution_hydrogens geom
_audit_creation_method SHELXL-2013
_cell_angle_alpha 90
_cell_angle_beta 90
_cell_angle_gamma 90
_cell_formula_units_Z 2
_cell_length_a 17.2359(3)
_cell_length_b 17.2359(3)
_cell_length_c 13.2617(2)
_cell_measurement_reflns_used 47837
_cell_measurement_temperature 133(2)
_cell_measurement_theta_max 25.631
_cell_measurement_theta_min 1.671
_cell_volume 3939.74(11)
_computing_cell_refinement 'X-AREA (Stoe & Cie, 2002)'
_computing_data_collection 'X-AREA (Stoe & Cie, 2002)'
_computing_data_reduction 'X-AREA (Stoe & Cie, 2002)'
_computing_molecular_graphics 'DIAMOND (Brandenburg, 2012)'
_computing_publication_material 'SHELXL-2013 (Sheldrick, 2013)'
_computing_structure_refinement 'SHELXL-2013 (Sheldrick, 2013)'
_computing_structure_solution 'SHELXS-2013 (Sheldrick, 2013)'
_diffrn_ambient_temperature 133(2)
_diffrn_measured_fraction_theta_full 0.999
_diffrn_measured_fraction_theta_max 0.997
_diffrn_measurement_device_type 'Stoe IPDS II'
_diffrn_measurement_method \w
_diffrn_radiation_type MoK\a
_diffrn_radiation_wavelength 0.71073
_diffrn_reflns_av_R_equivalents 0.0448
_diffrn_reflns_av_unetI/netI 0.0150
_diffrn_reflns_Laue_measured_fraction_full 0.999
_diffrn_reflns_Laue_measured_fraction_max 0.997
_diffrn_reflns_limit_h_max 20
_diffrn_reflns_limit_h_min -20
_diffrn_reflns_limit_k_max 20
_diffrn_reflns_limit_k_min -20
_diffrn_reflns_limit_l_max 13
_diffrn_reflns_limit_l_min -16
_diffrn_reflns_number 47837
_diffrn_reflns_point_group_measured_fraction_full 0.999
_diffrn_reflns_point_group_measured_fraction_max 0.997
_diffrn_reflns_theta_full 25.242
_diffrn_reflns_theta_max 25.631
_diffrn_reflns_theta_min 1.671
_diffrn_source 'fine-focus sealed tube'
_exptl_absorpt_coefficient_mu 0.938
_exptl_absorpt_correction_T_max 0.9273
_exptl_absorpt_correction_T_min 0.6778
_exptl_absorpt_correction_type numerical
_exptl_absorpt_process_details 'X-RED (Stoe & Cie, 2002)'
_exptl_crystal_colour 'yellow brown'
_exptl_crystal_density_diffrn 1.730
_exptl_crystal_description block
_exptl_crystal_F_000 2072
_exptl_crystal_size_max 0.500
_exptl_crystal_size_mid 0.200
_exptl_crystal_size_min 0.100
_refine_diff_density_max 0.320
_refine_diff_density_min -0.327
_refine_diff_density_rms 0.043
_refine_ls_extinction_method none
_refine_ls_goodness_of_fit_ref 1.080
_refine_ls_hydrogen_treatment constr
_refine_ls_matrix_type full
_refine_ls_number_parameters 345
_refine_ls_number_reflns 3712
_refine_ls_number_restraints 49
_refine_ls_restrained_S_all 1.106
_refine_ls_R_factor_all 0.0359
_refine_ls_R_factor_gt 0.0314
_refine_ls_shift/su_max 0.001
_refine_ls_shift/su_mean 0.000
_refine_ls_structure_factor_coef Fsqd
_refine_ls_weighting_details 'w=1/[\s^2^(Fo^2^)+(0.0376P)^2^+2.3396P] where P=(Fo^2^+2Fc^2^)/3'
_refine_ls_weighting_scheme calc
_refine_ls_wR_factor_gt 0.0751
_refine_ls_wR_factor_ref 0.0775
_reflns_Friedel_coverage 0.000
_reflns_number_gt 3418
_reflns_number_total 3712
_reflns_threshold_expression 'I > 2\s(I)'
_cod_data_source_file ic6b00106_si_002.cif
_cod_data_source_block jin15_2
_cod_original_cell_volume 3939.74(15)
_cod_original_sg_symbol_H-M 'P 42/n'
_cod_database_code 4347388
_shelx_space_group_comment
;
The symmetry employed for this shelxl refinement is uniquely defined
by the following loop, which should always be used as a source of
symmetry information in preference to the above space-group names.
They are only intended as comments.
;
_shelx_estimated_absorpt_t_min 0.651
_shelx_estimated_absorpt_t_max 0.912
_shelxl_version_number 2013-4

loop_
_space_group_symop_operation_xyz
'x, y, z'
'-x+1/2, -y+1/2, z'
'-y, x+1/2, z+1/2'
'y+1/2, -x, z+1/2'
'-x, -y, -z'
'x-1/2, y-1/2, -z'
'y, -x-1/2, -z-1/2'
'-y-1/2, x, -z-1/2'

loop_
_atom_site_label
_atom_site_type_symbol
_atom_site_fract_x
_atom_site_fract_y
_atom_site_fract_z
_atom_site_U_iso_or_equiv
_atom_site_adp_type
_atom_site_occupancy
_atom_site_site_symmetry_order
_atom_site_calc_flag
_atom_site_refinement_flags_posn
_atom_site_refinement_flags_adp
_atom_site_refinement_flags_occupancy
_atom_site_disorder_assembly
_atom_site_disorder_group
Co1 Co 0.32568(2) 0.40654(2) 0.77904(2) 0.02656(9) Uani 1 1 d . . . . .
N1 N 0.33180(9) 0.33360(9) 0.65204(11) 0.0264(3) Uani 1 1 d . . . . .
N2 N 0.35075(9) 0.25967(9) 0.63594(11) 0.0265(3) Uani 1 1 d . . . . .
N3 N 0.29420(9) 0.47884(9) 0.65884(12) 0.0282(3) Uani 1 1 d . . . . .
N4 N 0.26803(10) 0.57273(9) 0.77605(12) 0.0310(4) Uani 1 1 d . . . . .
N5 N 0.29078(10) 0.51985(10) 0.84616(13) 0.0329(4) Uani 1 1 d . . . . .
N6 N 0.38665(9) 0.12121(9) 0.58122(12) 0.0274(3) Uani 1 1 d . . . . .
N7 N 0.42086(9) 0.00756(9) 0.65659(12) 0.0311(4) Uani 1 1 d . . . . .
N8 N 0.42788(11) 0.05052(10) 0.74220(13) 0.0359(4) Uani 1 1 d . . . . .
C1 C 0.33653(11) 0.31626(11) 0.48270(14) 0.0280(4) Uani 1 1 d . . . . .
C2 C 0.32266(11) 0.36887(11) 0.56093(14) 0.0273(4) Uani 1 1 d . . . . .
C3 C 0.35307(11) 0.24741(11) 0.53408(14) 0.0263(4) Uani 1 1 d . . . . .
C4 C 0.33718(14) 0.33077(13) 0.37101(15) 0.0380(5) Uani 1 1 d . . . . .
H4A H 0.2846 0.3242 0.3441 0.057 Uiso 1 1 calc R U . . .
H4B H 0.3723 0.2938 0.3383 0.057 Uiso 1 1 calc R U . . .
H4C H 0.3550 0.3838 0.3578 0.057 Uiso 1 1 calc R U . . .
C5 C 0.30030(11) 0.45091(11) 0.56370(14) 0.0279(4) Uani 1 1 d . . . . .
C6 C 0.28404(12) 0.49848(12) 0.48200(16) 0.0337(4) Uani 1 1 d . . . . .
H6 H 0.2882 0.4792 0.4151 0.040 Uiso 1 1 calc R U . . .
C7 C 0.26160(13) 0.57458(12) 0.49932(17) 0.0381(5) Uani 1 1 d . . . . .
H7 H 0.2501 0.6075 0.4438 0.046 Uiso 1 1 calc R U . . .
C8 C 0.25572(12) 0.60308(12) 0.59626(16) 0.0356(4) Uani 1 1 d . . . . .
H8 H 0.2405 0.6551 0.6093 0.043 Uiso 1 1 calc R U . . .
C9 C 0.27315(11) 0.55209(11) 0.67348(15) 0.0298(4) Uani 1 1 d . . . . .
C10 C 0.24068(12) 0.63838(12) 0.81984(17) 0.0360(5) Uani 1 1 d . . . . .
H10 H 0.2218 0.6832 0.7861 0.043 Uiso 1 1 calc R U . . .
C11 C 0.24548(13) 0.62791(12) 0.92109(17) 0.0384(5) Uani 1 1 d . . . . .
H11 H 0.2309 0.6636 0.9723 0.046 Uiso 1 1 calc R U . . .
C12 C 0.27649(13) 0.55355(13) 0.93409(16) 0.0366(5) Uani 1 1 d . . . . .
H12 H 0.2861 0.5302 0.9978 0.044 Uiso 1 1 calc R U . . .
C13 C 0.37057(11) 0.16824(11) 0.50233(14) 0.0279(4) Uani 1 1 d . . . . .
C14 C 0.37227(11) 0.13867(12) 0.40447(15) 0.0322(4) Uani 1 1 d . . . . .
H14 H 0.3617 0.1713 0.3484 0.039 Uiso 1 1 calc R U . . .
C15 C 0.38968(12) 0.06064(12) 0.39025(16) 0.0358(5) Uani 1 1 d . . . . .
H15 H 0.3905 0.0398 0.3239 0.043 Uiso 1 1 calc R U . . .
C16 C 0.40585(12) 0.01305(12) 0.47164(16) 0.0343(4) Uani 1 1 d . . . . .
H16 H 0.4177 -0.0404 0.4631 0.041 Uiso 1 1 calc R U . . .
C17 C 0.40394(11) 0.04707(11) 0.56598(15) 0.0295(4) Uani 1 1 d . . . . .
C18 C 0.42934(12) -0.06933(12) 0.67616(18) 0.0381(5) Uani 1 1 d . . . . .
H18 H 0.4267 -0.1104 0.6286 0.046 Uiso 1 1 calc R U . . .
C19 C 0.44228(14) -0.07617(13) 0.77679(18) 0.0438(5) Uani 1 1 d . . . . .
H19 H 0.4508 -0.1226 0.8137 0.053 Uiso 1 1 calc R U . . .
C20 C 0.44037(15) -0.00061(14) 0.81474(18) 0.0446(5) Uani 1 1 d . . . . .
H20 H 0.4472 0.0124 0.8838 0.054 Uiso 1 1 calc R U . . .
B1 B 0.42952(14) 0.70798(15) 0.69733(18) 0.0381(5) Uani 1 1 d D . . . .
F1A F 0.4486(5) 0.6529(4) 0.6273(4) 0.0648(16) Uani 0.66(3) 1 d D . P A 1
F2A F 0.4119(3) 0.6704(4) 0.7864(4) 0.0578(14) Uani 0.66(3) 1 d D . P A 1
F3A F 0.4941(3) 0.7550(3) 0.7187(9) 0.0564(14) Uani 0.66(3) 1 d D . P A 1
F4A F 0.3684(5) 0.7518(6) 0.6634(6) 0.067(3) Uani 0.66(3) 1 d D . P A 1
F1B F 0.4385(10) 0.6377(8) 0.657(2) 0.094(5) Uani 0.34(3) 1 d D . P A 2
F2B F 0.4152(8) 0.707(2) 0.7967(7) 0.104(6) Uani 0.34(3) 1 d D . P A 2
F3B F 0.4899(5) 0.7559(6) 0.6741(16) 0.053(3) Uani 0.34(3) 1 d D . P A 2
F4B F 0.3614(6) 0.7461(8) 0.6592(8) 0.034(2) Uani 0.34(3) 1 d D . P A 2

loop_
_atom_site_aniso_label
_atom_site_aniso_U_11
_atom_site_aniso_U_22
_atom_site_aniso_U_33
_atom_site_aniso_U_23
_atom_site_aniso_U_13
_atom_site_aniso_U_12
Co1 0.02941(15) 0.03099(15) 0.01930(14) 0.00002(10) 0.00106(10) 0.00019(10)
N1 0.0301(8) 0.0295(8) 0.0197(7) 0.0014(6) 0.0020(6) 0.0009(6)
N2 0.0308(8) 0.0287(8) 0.0199(7) -0.0006(6) 0.0015(6) 0.0018(6)
N3 0.0297(8) 0.0292(8) 0.0257(8) 0.0003(6) 0.0013(6) -0.0004(6)
N4 0.0352(9) 0.0282(8) 0.0297(9) -0.0001(7) -0.0002(7) 0.0004(7)
N5 0.0382(9) 0.0326(9) 0.0279(9) -0.0005(7) -0.0004(7) 0.0029(7)
N6 0.0291(8) 0.0295(8) 0.0237(8) -0.0015(6) -0.0001(6) -0.0002(6)
N7 0.0333(9) 0.0294(8) 0.0307(9) -0.0011(7) 0.0013(7) 0.0009(7)
N8 0.0457(10) 0.0339(9) 0.0281(9) 0.0006(7) -0.0015(8) 0.0025(8)
C1 0.0299(9) 0.0343(10) 0.0200(9) 0.0017(7) 0.0013(7) 0.0002(8)
C2 0.0295(9) 0.0315(10) 0.0209(9) 0.0021(7) 0.0017(7) -0.0007(8)
C3 0.0270(9) 0.0322(10) 0.0199(8) -0.0004(7) 0.0008(7) -0.0004(7)
C4 0.0515(13) 0.0418(12) 0.0208(9) 0.0027(8) 0.0025(9) 0.0087(10)
C5 0.0278(9) 0.0318(10) 0.0242(9) 0.0018(8) 0.0029(7) -0.0012(8)
C6 0.0391(11) 0.0357(11) 0.0265(10) 0.0051(8) 0.0038(8) -0.0018(8)
C7 0.0450(12) 0.0348(11) 0.0344(11) 0.0097(9) 0.0019(9) 0.0001(9)
C8 0.0409(11) 0.0285(10) 0.0374(11) 0.0049(8) 0.0033(9) 0.0003(8)
C9 0.0293(9) 0.0301(9) 0.0301(10) 0.0000(8) 0.0023(8) -0.0024(8)
C10 0.0398(11) 0.0297(10) 0.0385(11) -0.0036(9) -0.0002(9) 0.0045(8)
C11 0.0419(12) 0.0367(11) 0.0366(11) -0.0088(9) -0.0005(9) 0.0043(9)
C12 0.0430(12) 0.0395(11) 0.0274(10) -0.0039(8) -0.0009(9) 0.0034(9)
C13 0.0271(9) 0.0335(10) 0.0231(9) 0.0007(8) 0.0002(7) -0.0001(8)
C14 0.0341(10) 0.0385(11) 0.0239(9) -0.0022(8) -0.0013(8) 0.0006(8)
C15 0.0375(11) 0.0422(11) 0.0277(10) -0.0092(9) -0.0001(8) -0.0004(9)
C16 0.0349(10) 0.0319(10) 0.0362(11) -0.0070(8) -0.0008(9) 0.0014(8)
C17 0.0268(9) 0.0315(10) 0.0301(10) -0.0001(8) 0.0005(8) -0.0001(7)
C18 0.0392(11) 0.0298(10) 0.0453(12) 0.0017(9) 0.0015(10) 0.0024(8)
C19 0.0483(13) 0.0367(12) 0.0463(13) 0.0106(10) -0.0007(10) 0.0040(10)
C20 0.0593(15) 0.0418(12) 0.0328(11) 0.0083(9) -0.0041(10) 0.0040(10)
B1 0.0382(13) 0.0445(14) 0.0317(12) -0.0014(10) -0.0015(10) -0.0001(11)
F1A 0.086(3) 0.058(3) 0.051(3) -0.0201(19) -0.0048(17) 0.027(3)
F2A 0.0460(18) 0.086(3) 0.0417(18) 0.0180(16) -0.0031(13) -0.0062(17)
F3A 0.0460(16) 0.0518(16) 0.071(4) -0.004(2) 0.004(2) -0.0060(12)
F4A 0.074(4) 0.055(3) 0.072(4) -0.011(3) -0.021(3) 0.014(3)
F1B 0.081(6) 0.036(4) 0.164(13) -0.006(6) -0.039(8) 0.009(3)
F2B 0.092(6) 0.186(18) 0.034(3) 0.011(6) 0.003(3) 0.016(8)
F3B 0.040(3) 0.052(3) 0.065(7) 0.001(4) 0.005(4) -0.005(2)
F4B 0.031(4) 0.042(5) 0.029(4) 0.000(3) 0.001(3) 0.013(3)

loop_
_atom_type_symbol
_atom_type_description
_atom_type_scat_dispersion_real
_atom_type_scat_dispersion_imag
_atom_type_scat_source
C C 0.0033 0.0016 'International Tables Vol C Tables 4.2.6.8 and 6.1.1.4'
H H 0.0000 0.0000 'International Tables Vol C Tables 4.2.6.8 and 6.1.1.4'
N N 0.0061 0.0033 'International Tables Vol C Tables 4.2.6.8 and 6.1.1.4'
B B 0.0013 0.0007 'International Tables Vol C Tables 4.2.6.8 and 6.1.1.4'
F F 0.0171 0.0103 'International Tables Vol C Tables 4.2.6.8 and 6.1.1.4'
Co Co 0.3494 0.9721 'International Tables Vol C Tables 4.2.6.8 and 6.1.1.4'

loop_
_geom_angle_atom_site_label_1
_geom_angle_atom_site_label_2
_geom_angle_atom_site_label_3
_geom_angle
_geom_angle_site_symmetry_1
_geom_angle_site_symmetry_3
N2 Co1 N3 120.15(6) 8_657 .
N2 Co1 N6 75.81(6) 8_657 8_657
N3 Co1 N6 152.07(6) . 8_657
N2 Co1 N1 101.09(6) 8_657 .
N3 Co1 N1 76.08(6) . .
N6 Co1 N1 126.04(6) 8_657 .
N2 Co1 N8 146.70(6) 8_657 8_657
N3 Co1 N8 93.13(6) . 8_657
N6 Co1 N8 73.42(6) 8_657 8_657
N1 Co1 N8 87.05(6) . 8_657
N2 Co1 N5 89.87(6) 8_657 .
N3 Co1 N5 73.31(6) . .
N6 Co1 N5 84.72(6) 8_657 .
N1 Co1 N5 148.94(6) . .
N8 Co1 N5 99.65(7) 8_657 .
N2 N1 C2 108.25(15) . .
N2 N1 Co1 135.38(12) . .
C2 N1 Co1 115.95(12) . .
N1 N2 C3 108.24(15) . .
N1 N2 Co1 134.43(12) . 7_567
C3 N2 Co1 114.26(12) . 7_567
C9 N3 C5 119.69(17) . .
C9 N3 Co1 121.68(13) . .
C5 N3 Co1 118.51(12) . .
C10 N4 N5 111.50(16) . .
C10 N4 C9 130.23(18) . .
N5 N4 C9 118.22(16) . .
C12 N5 N4 104.73(16) . .
C12 N5 Co1 141.74(14) . .
N4 N5 Co1 113.08(12) . .
C17 N6 C13 120.35(17) . .
C17 N6 Co1 121.23(13) . 7_567
C13 N6 Co1 117.13(12) . 7_567
C18 N7 N8 111.21(17) . .
C18 N7 C17 130.96(18) . .
N8 N7 C17 117.78(15) . .
C20 N8 N7 105.01(17) . .
C20 N8 Co1 140.59(16) . 7_567
N7 N8 Co1 114.14(12) . 7_567
C3 C1 C2 102.92(16) . .
C3 C1 C4 128.35(18) . .
C2 C1 C4 128.67(18) . .
N1 C2 C1 110.43(16) . .
N1 C2 C5 116.03(16) . .
C1 C2 C5 133.54(17) . .
N2 C3 C1 110.14(16) . .
N2 C3 C13 115.81(16) . .
C1 C3 C13 134.05(17) . .
N3 C5 C6 120.11(18) . .
N3 C5 C2 112.73(16) . .
C6 C5 C2 127.13(18) . .
C7 C6 C5 119.08(19) . .
C8 C7 C6 120.77(19) . .
C7 C8 C9 116.60(19) . .
N3 C9 C8 123.74(19) . .
N3 C9 N4 113.48(17) . .
C8 C9 N4 122.75(18) . .
N4 C10 C11 106.95(19) . .
C10 C11 C12 105.48(19) . .
N5 C12 C11 111.34(19) . .
N6 C13 C14 119.78(18) . .
N6 C13 C3 112.31(16) . .
C14 C13 C3 127.91(18) . .
C15 C14 C13 118.96(19) . .
C16 C15 C14 120.72(19) . .
C17 C16 C15 116.72(18) . .
N6 C17 C16 123.47(18) . .
N6 C17 N7 112.41(17) . .
C16 C17 N7 124.12(17) . .
C19 C18 N7 106.9(2) . .
C18 C19 C20 105.6(2) . .
N8 C20 C19 111.3(2) . .
F1B B1 F2B 113.9(8) . .
F1B B1 F3B 111.7(8) . .
F2B B1 F3B 111.8(7) . .
F1A B1 F4A 110.1(5) . .
F1A B1 F2A 107.9(3) . .
F4A B1 F2A 111.7(5) . .
F1A B1 F3A 110.3(4) . .
F4A B1 F3A 110.9(5) . .
F2A B1 F3A 105.8(4) . .
F1B B1 F4B 111.6(9) . .
F2B B1 F4B 101.6(8) . .
F3B B1 F4B 105.5(7) . .

loop_
_geom_bond_atom_site_label_1
_geom_bond_atom_site_label_2
_geom_bond_distance
_geom_bond_site_symmetry_2
Co1 N2 2.0880(16) 8_657
Co1 N3 2.0948(16) .
Co1 N6 2.0952(16) 8_657
Co1 N1 2.1043(15) .
Co1 N8 2.1836(18) 8_657
Co1 N5 2.2291(17) .
N1 N2 1.333(2) .
N1 C2 1.362(2) .
N2 C3 1.368(2) .
N2 Co1 2.0880(16) 7_567
N3 C9 1.328(3) .
N3 C5 1.355(2) .
N4 C10 1.356(3) .
N4 N5 1.360(2) .
N4 C9 1.409(3) .
N5 C12 1.326(3) .
N6 C17 1.327(2) .
N6 C13 1.352(2) .
N6 Co1 2.0952(16) 7_567
N7 C18 1.358(3) .
N7 N8 1.361(2) .
N7 C17 1.412(3) .
N8 C20 1.322(3) .
N8 Co1 2.1836(18) 7_567
C1 C3 1.398(3) .
C1 C2 1.399(3) .
C1 C4 1.502(3) .
C2 C5 1.466(3) .
C3 C13 1.460(3) .
C5 C6 1.387(3) .
C6 C7 1.387(3) .
C7 C8 1.380(3) .
C8 C9 1.383(3) .
C10 C11 1.357(3) .
C11 C12 1.399(3) .
C13 C14 1.394(3) .
C14 C15 1.391(3) .
C15 C16 1.384(3) .
C16 C17 1.382(3) .
C18 C19 1.358(3) .
C19 C20 1.397(3) .
B1 F1B 1.334(10) .
B1 F2B 1.340(9) .
B1 F3B 1.364(8) .
B1 F1A 1.368(5) .
B1 F4A 1.373(7) .
B1 F2A 1.382(5) .
B1 F3A 1.405(5) .
B1 F4B 1.437(8) .
